data_1547836
loop_
_publ_author_name
'Jiang, Wenjing'
'Jiao, Chengqi'
'Meng, Yinshan'
'Zhao, Liang'
'Liu, Qiang'
'Liu, Tao'

_publ_section_title
;
 Switching single chain magnet behavior <i>via</i> photoinduced
 bidirectional metal-to-metal charge transfer.
;
_journal_issue 3
_journal_name_full 'Chemical science'
_journal_page_first 617
_journal_page_last 622
_journal_paper_doi 10.1039/c7sc03401f
_journal_volume 9
_journal_year 2018
_chemical_formula_sum 'C50 H34 Co Fe2 N14 O2'
_chemical_formula_weight 1033.54
_space_group_crystal_system monoclinic
_space_group_IT_number 15
_space_group_name_Hall '-C 2yc'
_space_group_name_H-M_alt 'C 1 2/c 1'
_symmetry_space_group_name_Hall '-C 2yc'
_symmetry_space_group_name_H-M 'C 1 2/c 1'
_atom_sites_solution_hydrogens geom
_audit_creation_method SHELXL-2014/7
_audit_update_record
;
2017-03-02 deposited with the CCDC.
2017-10-30 downloaded from the CCDC.
;
_cell_angle_alpha 90
_cell_angle_beta 116.222(7)
_cell_angle_gamma 90
_cell_formula_units_Z 4
_cell_length_a 27.352(12)
_cell_length_b 15.144(7)
_cell_length_c 13.336(6)
_cell_measurement_reflns_used 6777
_cell_measurement_temperature 220(2)
_cell_measurement_theta_max 27.37
_cell_measurement_theta_min 2.58
_cell_volume 4956(4)
_computing_cell_refinement 'Bruker SMART'
_computing_data_collection 'Bruker SMART'
_computing_data_reduction 'Bruker SAINT'
_computing_molecular_graphics 'Bruker SHELXTL'
_computing_publication_material 'Bruker SHELXTL'
_computing_structure_refinement 'SHELXL-2014/7 (Sheldrick, 2014)'
_computing_structure_solution 'Bruker SHELXTL'
_diffrn_ambient_temperature 220(2)
_diffrn_measured_fraction_theta_full 0.984
_diffrn_measured_fraction_theta_max 0.975
_diffrn_measurement_device_type 'CCD area detector'
_diffrn_measurement_method 'phi and omega scans'
_diffrn_radiation_type MoK\a
_diffrn_radiation_wavelength 0.71073
_diffrn_reflns_av_R_equivalents 0.0562
_diffrn_reflns_av_unetI/netI 0.0638
_diffrn_reflns_Laue_measured_fraction_full 0.984
_diffrn_reflns_Laue_measured_fraction_max 0.975
_diffrn_reflns_limit_h_max 26
_diffrn_reflns_limit_h_min -35
_diffrn_reflns_limit_k_max 17
_diffrn_reflns_limit_k_min -19
_diffrn_reflns_limit_l_max 17
_diffrn_reflns_limit_l_min -17
_diffrn_reflns_number 15451
_diffrn_reflns_point_group_measured_fraction_full 0.984
_diffrn_reflns_point_group_measured_fraction_max 0.975
_diffrn_reflns_theta_full 25.242
_diffrn_reflns_theta_max 27.533
_diffrn_reflns_theta_min 2.578
_exptl_absorpt_coefficient_mu 0.963
_exptl_absorpt_correction_type none
_exptl_crystal_colour 'dark red'
_exptl_crystal_density_diffrn 1.385
_exptl_crystal_description rodlike
_exptl_crystal_F_000 2108
_exptl_crystal_size_max 0.08
_exptl_crystal_size_mid 0.05
_exptl_crystal_size_min 0.04
_refine_diff_density_max 1.313
_refine_diff_density_min -0.466
_refine_diff_density_rms 0.108
_refine_ls_extinction_method none
_refine_ls_goodness_of_fit_ref 1.070
_refine_ls_hydrogen_treatment constr
_refine_ls_matrix_type full
_refine_ls_number_parameters 313
_refine_ls_number_reflns 5571
_refine_ls_number_restraints 0
_refine_ls_restrained_S_all 1.070
_refine_ls_R_factor_all 0.0763
_refine_ls_R_factor_gt 0.0496
_refine_ls_shift/su_max 0.025
_refine_ls_shift/su_mean 0.001
_refine_ls_structure_factor_coef Fsqd
_refine_ls_weighting_details 'w=1/[\s^2^(Fo^2^)+(0.0979P)^2^+4.1241P] where P=(Fo^2^+2Fc^2^)/3'
_refine_ls_weighting_scheme calc
_refine_ls_wR_factor_gt 0.1533
_refine_ls_wR_factor_ref 0.1695
_reflns_Friedel_coverage 0.000
_reflns_number_gt 4138
_reflns_number_total 5571
_reflns_threshold_expression 'I > 2\s(I)'
_cod_data_source_file c7sc03401f2.cif
_cod_data_source_block 1
_cod_depositor_comments 'Adding full bibliography for 1547836.cif.'
_cod_database_code 1547836
_shelx_shelxl_version_number 2014/7
_shelx_space_group_comment
;
The symmetry employed for this shelxl refinement is uniquely defined
by the following loop, which should always be used as a source of
symmetry information in preference to the above space-group names.
They are only intended as comments.
;

loop_
_space_group_symop_operation_xyz
'x, y, z'
'-x, y, -z+1/2'
'x+1/2, y+1/2, z'
'-x+1/2, y+1/2, -z+1/2'
'-x, -y, -z'
'x, -y, z-1/2'
'-x+1/2, -y+1/2, -z'
'x+1/2, -y+1/2, z-1/2'

loop_
_atom_site_label
_atom_site_type_symbol
_atom_site_fract_x
_atom_site_fract_y
_atom_site_fract_z
_atom_site_U_iso_or_equiv
_atom_site_adp_type
_atom_site_occupancy
_atom_site_site_symmetry_order
_atom_site_calc_flag
_atom_site_refinement_flags_posn
_atom_site_refinement_flags_adp
_atom_site_refinement_flags_occupancy
Fe1 Fe 0.14014(2) 0.06775(3) -0.12308(4) 0.02375(16) Uani 1 1 d . . .
Co2 Co 0.0000 0.0000 0.0000 0.02001(17) Uani 1 2 d S . P
N6 N 0.01007(11) 0.12782(18) 0.0324(2) 0.0279(6) Uani 1 1 d . . .
N2 N 0.19284(11) 0.10460(18) 0.0296(2) 0.0290(6) Uani 1 1 d . . .
N4 N 0.04938(11) 0.01011(18) -0.0636(2) 0.0275(6) Uani 1 1 d . . .
C12 C 0.08419(13) 0.0324(2) -0.0855(3) 0.0247(6) Uani 1 1 d . . .
N1 N 0.20192(11) 0.10167(18) -0.1545(2) 0.0295(6) Uani 1 1 d . . .
C11 C 0.11044(13) 0.1874(2) -0.1521(3) 0.0297(7) Uani 1 1 d . . .
C13 C 0.09167(13) 0.0382(2) -0.2709(3) 0.0248(6) Uani 1 1 d . . .
C14 C 0.16796(15) -0.0525(2) -0.0879(3) 0.0310(7) Uani 1 1 d . . .
C6 C 0.24331(13) 0.1258(2) 0.0407(3) 0.0321(7) Uani 1 1 d . . .
C8 C 0.27479(16) 0.1538(3) 0.2369(3) 0.0478(10) Uani 1 1 d . . .
H8 H 0.3024 0.1699 0.3072 0.057 Uiso 1 1 calc R U .
C5 C 0.24858(14) 0.1230(2) -0.0638(3) 0.0334(8) Uani 1 1 d . . .
N3 N 0.09346(14) 0.2580(2) -0.1673(3) 0.0451(8) Uani 1 1 d . . .
C7 C 0.28516(15) 0.1500(3) 0.1437(3) 0.0444(10) Uani 1 1 d . . .
H7 H 0.3200 0.1637 0.1502 0.053 Uiso 1 1 calc R U .
C19 C 0.03848(15) 0.3062(2) 0.0794(3) 0.0388(9) Uani 1 1 d . . .
C10 C 0.18348(16) 0.1089(2) 0.1197(3) 0.0364(8) Uani 1 1 d . . .
H10 H 0.1485 0.0947 0.1119 0.044 Uiso 1 1 calc R U .
C16 C 0.02733(16) 0.1594(2) 0.1361(3) 0.0395(9) Uani 1 1 d . . .
H16 H 0.0298 0.1210 0.1935 0.047 Uiso 1 1 calc R U .
C20 C 0.05504(17) 0.4006(2) 0.1034(4) 0.0439(10) Uani 1 1 d . . .
C1 C 0.20237(15) 0.1003(3) -0.2560(3) 0.0352(8) Uani 1 1 d . . .
H1 H 0.1700 0.0865 -0.3195 0.042 Uiso 1 1 calc R U .
C2 C 0.24837(17) 0.1183(3) -0.2692(3) 0.0467(10) Uani 1 1 d . . .
H2 H 0.2474 0.1169 -0.3405 0.056 Uiso 1 1 calc R U .
N5 N 0.18463(18) -0.1227(2) -0.0634(3) 0.0579(10) Uani 1 1 d . . .
C17 C 0.04170(18) 0.2478(3) 0.1615(3) 0.0454(10) Uani 1 1 d . . .
H17 H 0.0537 0.2678 0.2353 0.054 Uiso 1 1 calc R U .
C9 C 0.22328(17) 0.1334(3) 0.2243(3) 0.0453(10) Uani 1 1 d . . .
H9 H 0.2152 0.1361 0.2858 0.054 Uiso 1 1 calc R U .
C15 C 0.00575(16) 0.1845(2) -0.0487(3) 0.0382(9) Uani 1 1 d . . .
H15 H -0.0065 0.1631 -0.1220 0.046 Uiso 1 1 calc R U .
C18 C 0.01867(18) 0.2728(2) -0.0284(3) 0.0443(10) Uani 1 1 d . . .
H18 H 0.0140 0.3106 -0.0879 0.053 Uiso 1 1 calc R U .
C4 C 0.29670(15) 0.1420(3) -0.0724(3) 0.0477(10) Uani 1 1 d . . .
H4 H 0.3288 0.1568 -0.0087 0.057 Uiso 1 1 calc R U .
C23 C 0.0853(2) 0.5782(3) 0.1434(5) 0.0658(15) Uani 1 1 d . . .
H23 H 0.0944 0.6383 0.1555 0.079 Uiso 1 1 calc R U .
C3 C 0.29596(17) 0.1383(3) -0.1763(4) 0.0548(12) Uani 1 1 d . . .
H3 H 0.3280 0.1496 -0.1837 0.066 Uiso 1 1 calc R U .
C21 C 0.06878(19) 0.4480(3) 0.0306(4) 0.0517(11) Uani 1 1 d . . .
H21 H 0.0674 0.4207 -0.0339 0.062 Uiso 1 1 calc R U .
C24 C 0.0723(2) 0.5318(3) 0.2183(5) 0.0785(17) Uani 1 1 d . . .
H24 H 0.0740 0.5597 0.2827 0.094 Uiso 1 1 calc R U .
C25 C 0.0567(2) 0.4431(3) 0.1966(5) 0.0645(14) Uani 1 1 d . . .
H25 H 0.0472 0.4119 0.2464 0.077 Uiso 1 1 calc R U .
C22 C 0.0848(2) 0.5372(3) 0.0534(5) 0.0642(14) Uani 1 1 d . . .
H22 H 0.0952 0.5684 0.0051 0.077 Uiso 1 1 calc R U .
N7 N 0.05941(11) 0.02355(18) -0.3607(2) 0.0264(6) Uani 1 1 d . . .
O1 O 0.3114(4) 0.1818(5) 0.5281(9) 0.228(4) Uani 1 1 d . . .

loop_
_atom_site_aniso_label
_atom_site_aniso_U_11
_atom_site_aniso_U_22
_atom_site_aniso_U_33
_atom_site_aniso_U_23
_atom_site_aniso_U_13
_atom_site_aniso_U_12
Fe1 0.0202(3) 0.0292(3) 0.0219(2) -0.00094(17) 0.00939(19) -0.00377(17)
Co2 0.0175(3) 0.0228(3) 0.0200(3) 0.0005(2) 0.0086(2) -0.0009(2)
N6 0.0312(14) 0.0249(13) 0.0301(14) -0.0035(11) 0.0158(12) -0.0012(11)
N2 0.0283(15) 0.0338(15) 0.0241(13) -0.0013(11) 0.0108(11) -0.0056(12)
N4 0.0247(14) 0.0317(14) 0.0273(14) -0.0019(11) 0.0126(12) -0.0024(11)
C12 0.0218(15) 0.0287(15) 0.0222(15) -0.0035(12) 0.0083(13) -0.0009(13)
N1 0.0244(14) 0.0357(15) 0.0284(14) 0.0017(11) 0.0115(11) -0.0048(12)
C11 0.0234(16) 0.0330(18) 0.0320(17) 0.0004(13) 0.0118(14) -0.0079(14)
C13 0.0247(16) 0.0259(15) 0.0270(16) 0.0007(12) 0.0144(14) -0.0023(12)
C14 0.0342(19) 0.0358(18) 0.0302(17) 0.0022(14) 0.0209(15) 0.0051(15)
C6 0.0257(17) 0.0393(18) 0.0305(17) -0.0006(14) 0.0117(14) -0.0046(14)
C8 0.042(2) 0.068(3) 0.0231(17) -0.0053(17) 0.0045(16) -0.017(2)
C5 0.0265(17) 0.0421(19) 0.0301(17) 0.0010(14) 0.0113(14) -0.0035(15)
N3 0.0439(19) 0.0345(17) 0.059(2) 0.0088(15) 0.0248(17) -0.0001(15)
C7 0.0298(19) 0.064(3) 0.0324(19) 0.0004(18) 0.0073(15) -0.0104(18)
C19 0.037(2) 0.0311(17) 0.048(2) -0.0057(16) 0.0196(17) 0.0004(15)
C10 0.038(2) 0.043(2) 0.0331(18) -0.0022(15) 0.0202(16) -0.0093(16)
C16 0.048(2) 0.0352(19) 0.038(2) -0.0012(15) 0.0217(17) 0.0033(16)
C20 0.042(2) 0.0315(18) 0.054(2) -0.0070(17) 0.0173(19) 0.0011(16)
C1 0.0323(19) 0.046(2) 0.0303(17) -0.0011(15) 0.0169(15) -0.0057(16)
C2 0.046(2) 0.066(3) 0.038(2) 0.0010(19) 0.0280(19) -0.008(2)
N5 0.086(3) 0.044(2) 0.055(2) 0.0100(17) 0.041(2) 0.018(2)
C17 0.061(3) 0.0364(19) 0.037(2) -0.0122(16) 0.0193(19) 0.0021(18)
C9 0.053(2) 0.058(2) 0.0264(18) -0.0037(17) 0.0188(17) -0.011(2)
C15 0.054(2) 0.0276(17) 0.0330(18) -0.0012(14) 0.0194(17) -0.0012(16)
C18 0.065(3) 0.0273(18) 0.044(2) 0.0022(15) 0.028(2) -0.0002(17)
C4 0.0246(18) 0.074(3) 0.043(2) 0.002(2) 0.0132(16) -0.0105(19)
C23 0.059(3) 0.036(2) 0.082(4) -0.011(2) 0.013(3) -0.004(2)
C3 0.036(2) 0.084(3) 0.056(3) 0.000(2) 0.030(2) -0.015(2)
C21 0.056(3) 0.035(2) 0.060(3) -0.0020(18) 0.022(2) -0.0029(18)
C24 0.098(5) 0.051(3) 0.085(4) -0.034(3) 0.040(4) -0.016(3)
C25 0.081(4) 0.044(2) 0.078(4) -0.022(2) 0.043(3) -0.011(2)
C22 0.067(3) 0.036(2) 0.082(4) 0.004(2) 0.026(3) -0.011(2)
N7 0.0258(14) 0.0287(13) 0.0253(14) -0.0014(11) 0.0118(12) -0.0019(11)
O1 0.344(13) 0.116(5) 0.235(10) -0.019(6) 0.139(10) -0.031(7)

loop_
_atom_type_symbol
_atom_type_description
_atom_type_scat_dispersion_real
_atom_type_scat_dispersion_imag
_atom_type_scat_source
C C 0.0033 0.0016 'International Tables Vol C Tables 4.2.6.8 and 6.1.1.4'
H H 0.0000 0.0000 'International Tables Vol C Tables 4.2.6.8 and 6.1.1.4'
N N 0.0061 0.0033 'International Tables Vol C Tables 4.2.6.8 and 6.1.1.4'
O O 0.0106 0.0060 'International Tables Vol C Tables 4.2.6.8 and 6.1.1.4'
Fe Fe 0.3463 0.8444 'International Tables Vol C Tables 4.2.6.8 and 6.1.1.4'
Co Co 0.3494 0.9721 'International Tables Vol C Tables 4.2.6.8 and 6.1.1.4'

loop_
_geom_angle_atom_site_label_1
_geom_angle_atom_site_label_2
_geom_angle_atom_site_label_3
_geom_angle
_geom_angle_site_symmetry_1
_geom_angle_site_symmetry_3
C13 Fe1 C12 86.12(14) . .
C13 Fe1 C14 92.81(14) . .
C12 Fe1 C14 87.00(14) . .
C13 Fe1 C11 88.54(14) . .
C12 Fe1 C11 90.01(14) . .
C14 Fe1 C11 176.63(14) . .
C13 Fe1 N1 96.43(13) . .
C12 Fe1 N1 176.73(12) . .
C14 Fe1 N1 90.82(13) . .
C11 Fe1 N1 92.10(13) . .
C13 Fe1 N2 176.74(12) . .
C12 Fe1 N2 96.53(13) . .
C14 Fe1 N2 89.23(13) . .
C11 Fe1 N2 89.56(13) . .
N1 Fe1 N2 81.00(12) . .
N7 Co2 N7 180.0(3) 6_556 2_554
N7 Co2 N4 88.96(12) 6_556 .
N7 Co2 N4 91.04(12) 2_554 .
N7 Co2 N4 91.05(12) 6_556 5
N7 Co2 N4 88.95(12) 2_554 5
N4 Co2 N4 180.0 . 5
N7 Co2 N6 90.36(12) 6_556 5
N7 Co2 N6 89.64(12) 2_554 5
N4 Co2 N6 92.27(11) . 5
N4 Co2 N6 87.73(11) 5 5
N7 Co2 N6 89.64(12) 6_556 .
N7 Co2 N6 90.36(12) 2_554 .
N4 Co2 N6 87.73(11) . .
N4 Co2 N6 92.27(11) 5 .
N6 Co2 N6 180.00(3) 5 .
C16 N6 C15 117.9(3) . .
C16 N6 Co2 121.9(2) . .
C15 N6 Co2 119.7(2) . .
C10 N2 C6 118.6(3) . .
C10 N2 Fe1 126.5(2) . .
C6 N2 Fe1 114.8(2) . .
C12 N4 Co2 164.2(3) . .
N4 C12 Fe1 179.1(3) . .
C5 N1 C1 118.3(3) . .
C5 N1 Fe1 115.4(2) . .
C1 N1 Fe1 126.2(2) . .
N3 C11 Fe1 178.9(4) . .
N7 C13 Fe1 175.4(3) . .
N5 C14 Fe1 177.5(3) . .
N2 C6 C7 121.4(3) . .
N2 C6 C5 114.3(3) . .
C7 C6 C5 124.2(3) . .
C9 C8 C7 118.8(3) . .
N1 C5 C4 121.6(3) . .
N1 C5 C6 114.0(3) . .
C4 C5 C6 124.3(3) . .
C8 C7 C6 119.2(3) . .
C17 C19 C18 116.5(3) . .
C17 C19 C20 122.5(4) . .
C18 C19 C20 121.0(4) . .
N2 C10 C9 122.7(3) . .
N6 C16 C17 121.9(4) . .
C25 C20 C21 118.5(4) . .
C25 C20 C19 121.8(4) . .
C21 C20 C19 119.7(4) . .
N1 C1 C2 122.5(3) . .
C1 C2 C3 118.9(4) . .
C19 C17 C16 120.7(4) . .
C8 C9 C10 119.2(4) . .
N6 C15 C18 122.5(3) . .
C15 C18 C19 120.4(4) . .
C3 C4 C5 118.5(4) . .
C22 C23 C24 120.2(4) . .
C4 C3 C2 120.1(4) . .
C20 C21 C22 119.9(5) . .
C23 C24 C25 119.2(5) . .
C20 C25 C24 121.2(5) . .
C23 C22 C21 121.0(5) . .
C13 N7 Co2 172.6(3) . 2_554

loop_
_geom_bond_atom_site_label_1
_geom_bond_atom_site_label_2
_geom_bond_distance
_geom_bond_site_symmetry_2
Fe1 C13 1.880(3) .
Fe1 C12 1.886(3) .
Fe1 C14 1.949(4) .
Fe1 C11 1.954(4) .
Fe1 N1 1.980(3) .
Fe1 N2 1.986(3) .
Co2 N7 1.885(3) 6_556
Co2 N7 1.885(3) 2_554
Co2 N4 1.892(3) .
Co2 N4 1.892(3) 5
Co2 N6 1.976(3) 5
Co2 N6 1.976(3) .
N6 C16 1.337(5) .
N6 C15 1.344(5) .
N2 C10 1.335(4) .
N2 C6 1.360(4) .
N4 C12 1.163(4) .
N1 C5 1.354(4) .
N1 C1 1.359(4) .
C11 N3 1.148(5) .
C13 N7 1.152(4) .
C14 N5 1.146(5) .
C6 C7 1.393(5) .
C6 C5 1.463(5) .
C8 C9 1.378(6) .
C8 C7 1.394(6) .
C5 C4 1.401(5) .
C19 C17 1.380(6) .
C19 C18 1.388(5) .
C19 C20 1.490(5) .
C10 C9 1.388(5) .
C16 C17 1.393(5) .
C20 C25 1.382(6) .
C20 C21 1.386(6) .
C1 C2 1.373(5) .
C2 C3 1.378(6) .
C15 C18 1.380(5) .
C4 C3 1.378(6) .
C23 C22 1.345(8) .
C23 C24 1.389(8) .
C21 C22 1.411(6) .
C24 C25 1.400(7) .
N7 Co2 1.885(3) 2_554
